data_7155584
loop_
_publ_author_name
'Paikar, Arpita'
'Debnath, Mintu'
'Podder, Debasish'
'Sasmal, Supriya'
'Haldar, Debasish'

_publ_section_title
;
 Synthesis and structural investigation of
 2-aminomethyl-3-(4-methoxy-phenyl)-propionic acid containing peptide
 analogue of amyloidogenic AS(6-7) sequence: Inhibition of fibril
 formation
;
_journal_name_full 'Org. Biomol. Chem.'
_journal_paper_doi 10.1039/C7OB00797C
_journal_year 2017
_chemical_absolute_configuration S
_chemical_formula_moiety '(C21 H32 N2 O5)'
_chemical_formula_sum 'C21 H32 N2 O5'
_chemical_formula_weight 392.49
_space_group_crystal_system hexagonal
_space_group_IT_number 170
_space_group_name_Hall 'P 65'
_space_group_name_H-M_alt 'P 65'
_symmetry_space_group_name_Hall 'P 65'
_symmetry_space_group_name_H-M 'P 65'
_atom_sites_solution_hydrogens geom
_atom_sites_solution_primary dual
_audit_creation_date 2017-02-20
_audit_creation_method
;
Olex2 1.2
(compiled 2017.01.04 svn.r3372 for OlexSys, GUI svn.r5292)
;
_audit_update_record
;
2017-02-21 deposited with the CCDC.
2017-04-18 downloaded from the CCDC.
;
_cell_angle_alpha 90
_cell_angle_beta 90
_cell_angle_gamma 120
_cell_formula_units_Z 18
_cell_length_a 25.1584(8)
_cell_length_b 25.1584(8)
_cell_length_c 24.8801(7)
_cell_measurement_reflns_used 11501
_cell_measurement_temperature 100.00(10)
_cell_measurement_theta_max 23.6180
_cell_measurement_theta_min 1.7760
_cell_volume 13637.9(7)
_computing_cell_refinement
;
CrysAlisPro, Agilent Technologies,
Version 1.171.37.34 (release 22-05-2014 CrysAlis171 .NET)
(compiled May 22 2014,16:03:01)
;
_computing_data_collection
;
CrysAlisPro, Agilent Technologies,
Version 1.171.37.34 (release 22-05-2014 CrysAlis171 .NET)
(compiled May 22 2014,16:03:01)
;
_computing_data_reduction
;
CrysAlisPro, Agilent Technologies,
Version 1.171.37.34 (release 22-05-2014 CrysAlis171 .NET)
(compiled May 22 2014,16:03:01)
;
_computing_molecular_graphics 'Olex2 (Dolomanov et al., 2009)'
_computing_publication_material 'Olex2 (Dolomanov et al., 2009)'
_computing_structure_refinement 'ShelXL (Sheldrick, 2015)'
_computing_structure_solution 'ShelXT (Sheldrick, 2015)'
_diffrn_ambient_environment N~2~
_diffrn_ambient_temperature 100.00(10)
_diffrn_detector 'CCD plate'
_diffrn_detector_area_resol_mean 7.9580
_diffrn_detector_type Eos
_diffrn_measured_fraction_theta_full 0.999
_diffrn_measured_fraction_theta_max 0.999
_diffrn_measurement_details
;
#__ type_ start__ end____ width___ exp.time_
  1 omega  -60.00   71.00   1.0000   40.0000
omega____ theta____ kappa____ phi______ frames
    -       27.0898  -77.0000  -90.0000 131

#__ type_ start__ end____ width___ exp.time_
  2 omega  -20.00   20.00   1.0000   40.0000
omega____ theta____ kappa____ phi______ frames
    -      -25.6054  -99.0000   90.0000 40

#__ type_ start__ end____ width___ exp.time_
  3 omega  -32.00  110.00   1.0000   40.0000
omega____ theta____ kappa____ phi______ frames
    -       27.0898   38.0000  -60.0000 142
;
_diffrn_measurement_device 'four-circle diffractometer'
_diffrn_measurement_device_type 'SuperNova, Dual, Cu at zero, Eos'
_diffrn_measurement_method '\w scans'
_diffrn_orient_matrix_UB_11 0.0185625000
_diffrn_orient_matrix_UB_12 -0.0132740000
_diffrn_orient_matrix_UB_13 0.0053998000
_diffrn_orient_matrix_UB_21 -0.0267032000
_diffrn_orient_matrix_UB_22 -0.0293242000
_diffrn_orient_matrix_UB_23 0.0021001000
_diffrn_orient_matrix_UB_31 0.0015721000
_diffrn_orient_matrix_UB_32 -0.0047750000
_diffrn_orient_matrix_UB_33 -0.0279104000
_diffrn_radiation_monochromator mirror
_diffrn_radiation_probe x-ray
_diffrn_radiation_type MoK\a
_diffrn_radiation_wavelength 0.71073
_diffrn_reflns_av_R_equivalents 0.0631
_diffrn_reflns_av_unetI/netI 0.0644
_diffrn_reflns_Laue_measured_fraction_full 0.999
_diffrn_reflns_Laue_measured_fraction_max 0.999
_diffrn_reflns_limit_h_max 28
_diffrn_reflns_limit_h_min -29
_diffrn_reflns_limit_k_max 29
_diffrn_reflns_limit_k_min -29
_diffrn_reflns_limit_l_max 29
_diffrn_reflns_limit_l_min -29
_diffrn_reflns_number 55465
_diffrn_reflns_point_group_measured_fraction_full 0.995
_diffrn_reflns_point_group_measured_fraction_max 0.995
_diffrn_reflns_theta_full 25.024
_diffrn_reflns_theta_max 25.024
_diffrn_reflns_theta_min 1.619
_diffrn_source 'SuperNova (Mo) X-ray Source'
_exptl_absorpt_coefficient_mu 0.061
_exptl_absorpt_correction_T_max 1.00000
_exptl_absorpt_correction_T_min 0.45118
_exptl_absorpt_correction_type multi-scan
_exptl_absorpt_process_details
;
CrysAlisPro, Agilent Technologies,
Version 1.171.37.34 (release 22-05-2014 CrysAlis171 .NET)
(compiled May 22 2014,16:03:01)
Empirical absorption correction using spherical harmonics,
 implemented in SCALE3 ABSPACK scaling algorithm.
;
_exptl_crystal_colour colorless
_exptl_crystal_density_diffrn 0.860
_exptl_crystal_description Neddle
_exptl_crystal_F_000 5608
_exptl_crystal_size_max 0.3589
_exptl_crystal_size_mid 0.25589
_exptl_crystal_size_min 0.1258
_refine_diff_density_max 0.269
_refine_diff_density_min -0.235
_refine_diff_density_rms 0.051
_refine_ls_abs_structure_details
;
 Flack x determined using 4698 quotients [(I+)-(I-)]/[(I+)+(I-)]
 (Parsons, Flack and Wagner, Acta Cryst. B69 (2013) 249-259).
;
_refine_ls_abs_structure_Flack 0.1(3)
_refine_ls_extinction_method none
_refine_ls_goodness_of_fit_ref 1.052
_refine_ls_hydrogen_treatment constr
_refine_ls_matrix_type full
_refine_ls_number_parameters 775
_refine_ls_number_reflns 15969
_refine_ls_number_restraints 1
_refine_ls_restrained_S_all 1.052
_refine_ls_R_factor_all 0.0736
_refine_ls_R_factor_gt 0.0584
_refine_ls_shift/su_max 0.000
_refine_ls_shift/su_mean 0.000
_refine_ls_structure_factor_coef Fsqd
_refine_ls_weighting_details 'w=1/[\s^2^(Fo^2^)+(0.0814P)^2^+1.9012P] where P=(Fo^2^+2Fc^2^)/3'
_refine_ls_weighting_scheme calc
_refine_ls_wR_factor_gt 0.1484
_refine_ls_wR_factor_ref 0.1562
_reflns_Friedel_coverage 0.945
_reflns_Friedel_fraction_full 0.992
_reflns_Friedel_fraction_max 0.992
_reflns_number_gt 12769
_reflns_number_total 15969
_reflns_threshold_expression 'I > 2\s(I)'
_cod_data_source_file c7ob00797c2.cif
_cod_data_source_block l_phe_leu
_cod_original_cell_volume 13637.9(9)
_cod_database_code 7155584
_shelx_shelxl_version_number 2014/7
_chemical_oxdiff_formula 'C H N O'
_shelx_space_group_comment
;
The symmetry employed for this shelxl refinement is uniquely defined
by the following loop, which should always be used as a source of
symmetry information in preference to the above space-group names.
They are only intended as comments.
;
_reflns_odcompleteness_completeness 92.82
_reflns_odcompleteness_iscentric 1
_reflns_odcompleteness_theta 25.63
_olex2_refinement_description
;
1. Fixed Uiso
 At 1.2 times of:
  All C(H) groups, All C(H,H) groups, All N(H) groups
 At 1.5 times of:
  All C(H,H,H) groups
2.a Ternary CH refined with riding coordinates:
 C6(H6), C15(H15), C17(H17), C48(H48), C57(H57), C59(H59), C27(H27), C36(H36),
 C38(H38)
2.b Secondary CH2 refined with riding coordinates:
 C7(H7A,H7B), C16(H16A,H16B), C49(H49A,H49B), C58(H58A,H58B), C28(H28A,H28B),
 C37(H37A,H37B)
2.c Aromatic/amide H refined with riding coordinates:
 N1(H1), N2(H2), C9(H9), C10(H10), C11(H11), C12(H12), C13(H13), N5(H5),
 N6(H6A), C51(H51), C52(H52), C53(H53), C54(H54), C55(H55), N3(H3), N4(H4),
 C30(H30), C31(H31), C32(H32), C33(H33), C34(H34)
2.d Idealised Me refined as rotating group:
 C1(H1A,H1B,H1C), C2(H2A,H2B,H2C), C3(H3A,H3B,H3C), C18(H18A,H18B,H18C),
 C19(H19A,H19B,H19C), C21(H21A,H21B,H21C), C43(H43A,H43B,H43C), C44(H44A,H44B,
 H44C), C45(H45A,H45B,H45C), C60(H60A,H60B,H60C), C61(H61A,H61B,H61C), C63(H63A,
 H63B,H63C), C22(H22A,H22B,H22C), C23(H23A,H23B,H23C), C24(H24A,H24B,H24C),
 C39(H39A,H39B,H39C), C40(H40A,H40B,H40C), C42(H42A,H42B,H42C)
;
_olex2_date_sample_data_collection 2017-02-17
_olex2_submission_special_instructions 'No special instructions were received'

loop_
_space_group_symop_operation_xyz
'x, y, z'
'-y, x-y, z+2/3'
'-x+y, -x, z+1/3'
'-x, -y, z+1/2'
'y, -x+y, z+1/6'
'x-y, x, z+5/6'

loop_
_atom_site_label
_atom_site_type_symbol
_atom_site_fract_x
_atom_site_fract_y
_atom_site_fract_z
_atom_site_U_iso_or_equiv
_atom_site_adp_type
_atom_site_occupancy
_atom_site_site_symmetry_order
_atom_site_calc_flag
_atom_site_refinement_flags_posn
O1 O 0.58505(16) 0.58002(16) 0.54297(13) 0.0299(8) Uani 1 1 d .
O2 O 0.56607(17) 0.55895(16) 0.63230(13) 0.0320(8) Uani 1 1 d .
O3 O 0.41664(16) 0.51922(15) 0.58615(13) 0.0295(8) Uani 1 1 d .
O4 O 0.29161(15) 0.50254(16) 0.62614(14) 0.0311(8) Uani 1 1 d .
O5 O 0.27829(16) 0.40920(17) 0.61229(15) 0.0377(9) Uani 1 1 d .
N1 N 0.53475(18) 0.61623(18) 0.58723(15) 0.0241(9) Uani 1 1 d .
H1 H 0.5410 0.6397 0.5600 0.029 Uiso 1 1 calc R
N2 N 0.40483(17) 0.52848(18) 0.67476(14) 0.0223(9) Uani 1 1 d .
H2 H 0.4174 0.5508 0.7033 0.027 Uiso 1 1 calc R
C1 C 0.5728(3) 0.4773(3) 0.5507(2) 0.0435(15) Uani 1 1 d .
H1A H 0.5668 0.4740 0.5889 0.065 Uiso 1 1 calc GR
H1B H 0.5908 0.4532 0.5395 0.065 Uiso 1 1 calc GR
H1C H 0.5340 0.4626 0.5331 0.065 Uiso 1 1 calc GR
C2 C 0.6731(3) 0.5707(3) 0.5681(2) 0.0499(16) Uani 1 1 d .
H2A H 0.6975 0.6135 0.5593 0.075 Uiso 1 1 calc GR
H2B H 0.6955 0.5502 0.5597 0.075 Uiso 1 1 calc GR
H2C H 0.6635 0.5664 0.6058 0.075 Uiso 1 1 calc GR
C3 C 0.6288(3) 0.5499(3) 0.4754(2) 0.0400(14) Uani 1 1 d .
H3A H 0.5913 0.5347 0.4555 0.060 Uiso 1 1 calc GR
H3B H 0.6487 0.5271 0.4659 0.060 Uiso 1 1 calc GR
H3C H 0.6554 0.5925 0.4672 0.060 Uiso 1 1 calc GR
C4 C 0.6145(2) 0.5426(2) 0.53605(19) 0.0293(12) Uani 1 1 d .
C5 C 0.5630(2) 0.5827(2) 0.59063(18) 0.0239(10) Uani 1 1 d .
C6 C 0.4944(2) 0.6123(2) 0.62946(18) 0.0247(11) Uani 1 1 d .
H6 H 0.5149 0.6163 0.6639 0.030 Uiso 1 1 calc R
C7 C 0.4791(2) 0.6645(2) 0.6251(2) 0.0334(13) Uani 1 1 d .
H7A H 0.4617 0.6634 0.5900 0.040 Uiso 1 1 calc R
H7B H 0.4491 0.6591 0.6522 0.040 Uiso 1 1 calc R
C8 C 0.5367(3) 0.7252(3) 0.6329(2) 0.0356(13) Uani 1 1 d .
C9 C 0.5654(3) 0.7405(3) 0.6826(2) 0.0392(14) Uani 1 1 d .
H9 H 0.5480 0.7134 0.7111 0.047 Uiso 1 1 calc R
C10 C 0.6196(3) 0.7957(3) 0.6906(3) 0.0561(18) Uani 1 1 d .
H10 H 0.6382 0.8057 0.7243 0.067 Uiso 1 1 calc R
C11 C 0.6459(3) 0.8359(3) 0.6473(4) 0.064(2) Uani 1 1 d .
H11 H 0.6828 0.8724 0.6516 0.077 Uiso 1 1 calc R
C12 C 0.6166(3) 0.8211(3) 0.5981(3) 0.060(2) Uani 1 1 d .
H12 H 0.6333 0.8486 0.5697 0.071 Uiso 1 1 calc R
C13 C 0.5627(3) 0.7659(3) 0.5903(3) 0.0493(16) Uani 1 1 d .
H13 H 0.5441 0.7561 0.5567 0.059 Uiso 1 1 calc R
C14 C 0.4347(2) 0.5494(2) 0.62805(18) 0.0222(10) Uani 1 1 d .
C15 C 0.3512(2) 0.4679(2) 0.67650(18) 0.0242(10) Uani 1 1 d .
H15 H 0.3632 0.4374 0.6675 0.029 Uiso 1 1 calc R
C16 C 0.3228(2) 0.4544(2) 0.73264(19) 0.0283(11) Uani 1 1 d .
H16A H 0.3112 0.4849 0.7412 0.034 Uiso 1 1 calc R
H16B H 0.2855 0.4147 0.7320 0.034 Uiso 1 1 calc R
C17 C 0.3632(3) 0.4541(3) 0.7767(2) 0.0481(16) Uani 1 1 d .
H17 H 0.4001 0.4948 0.7773 0.058 Uiso 1 1 calc R
C18 C 0.3839(3) 0.4073(3) 0.7662(3) 0.0586(19) Uani 1 1 d .
H18A H 0.3485 0.3672 0.7619 0.088 Uiso 1 1 calc GR
H18B H 0.4078 0.4069 0.7961 0.088 Uiso 1 1 calc GR
H18C H 0.4083 0.4183 0.7341 0.088 Uiso 1 1 calc GR
C19 C 0.3334(3) 0.4438(3) 0.8305(3) 0.068(2) Uani 1 1 d .
H19A H 0.3318 0.4798 0.8410 0.101 Uiso 1 1 calc GR
H19B H 0.3567 0.4358 0.8565 0.101 Uiso 1 1 calc GR
H19C H 0.2925 0.4093 0.8287 0.101 Uiso 1 1 calc GR
C20 C 0.3047(2) 0.4642(2) 0.63551(19) 0.0286(12) Uani 1 1 d .
C21 C 0.2342(3) 0.3992(3) 0.5706(3) 0.0510(17) Uani 1 1 d .
H21A H 0.2288 0.3659 0.5481 0.077 Uiso 1 1 calc GR
H21B H 0.2489 0.4357 0.5494 0.077 Uiso 1 1 calc GR
H21C H 0.1957 0.3893 0.5867 0.077 Uiso 1 1 calc GR
O11 O 0.46317(15) 0.55587(14) 0.21999(12) 0.0239(7) Uani 1 1 d .
O12 O 0.45360(16) 0.53570(15) 0.30918(12) 0.0261(7) Uani 1 1 d .
O13 O 0.51572(15) 0.39595(15) 0.26167(12) 0.0243(7) Uani 1 1 d .
O14 O 0.45842(16) 0.27220(15) 0.32632(14) 0.0303(8) Uani 1 1 d .
O15 O 0.55802(16) 0.30272(16) 0.31768(13) 0.0322(8) Uani 1 1 d .
N5 N 0.45637(17) 0.46988(17) 0.24914(14) 0.0209(8) Uani 1 1 d .
H5 H 0.4666 0.4657 0.2171 0.025 Uiso 1 1 calc R
N6 N 0.49658(18) 0.39601(18) 0.34930(15) 0.0246(9) Uani 1 1 d .
H6A H 0.4796 0.4065 0.3739 0.030 Uiso 1 1 calc R
C43 C 0.5091(2) 0.6589(2) 0.2611(2) 0.0354(13) Uani 1 1 d .
H43A H 0.5049 0.6428 0.2968 0.053 Uiso 1 1 calc GR
H43B H 0.5065 0.6957 0.2622 0.053 Uiso 1 1 calc GR
H43C H 0.5481 0.6681 0.2465 0.053 Uiso 1 1 calc GR
C44 C 0.4671(3) 0.6346(3) 0.1677(2) 0.0371(13) Uani 1 1 d .
H44A H 0.5073 0.6447 0.1557 0.056 Uiso 1 1 calc GR
H44B H 0.4629 0.6705 0.1659 0.056 Uiso 1 1 calc GR
H44C H 0.4368 0.6032 0.1450 0.056 Uiso 1 1 calc GR
C45 C 0.3943(2) 0.5936(3) 0.2447(2) 0.0356(13) Uani 1 1 d .
H45A H 0.3645 0.5646 0.2200 0.053 Uiso 1 1 calc GR
H45B H 0.3901 0.6294 0.2465 0.053 Uiso 1 1 calc GR
H45C H 0.3877 0.5753 0.2797 0.053 Uiso 1 1 calc GR
C46 C 0.4578(2) 0.6115(2) 0.22557(19) 0.0265(11) Uani 1 1 d .
C47 C 0.4562(2) 0.5217(2) 0.26293(17) 0.0193(10) Uani 1 1 d .
C48 C 0.4392(2) 0.4211(2) 0.28861(17) 0.0200(10) Uani 1 1 d .
H48 H 0.4313 0.4352 0.3228 0.024 Uiso 1 1 calc R
C49 C 0.3793(2) 0.3617(2) 0.2716(2) 0.0255(11) Uani 1 1 d .
H49A H 0.3851 0.3487 0.2364 0.031 Uiso 1 1 calc R
H49B H 0.3707 0.3292 0.2970 0.031 Uiso 1 1 calc R
C50 C 0.3252(2) 0.3724(2) 0.2695(2) 0.0281(11) Uani 1 1 d .
C51 C 0.2990(2) 0.3739(2) 0.2217(2) 0.0355(13) Uani 1 1 d .
H51 H 0.3140 0.3673 0.1897 0.043 Uiso 1 1 calc R
C52 C 0.2500(3) 0.3853(3) 0.2203(3) 0.0551(17) Uani 1 1 d .
H52 H 0.2317 0.3852 0.1878 0.066 Uiso 1 1 calc R
C53 C 0.2288(3) 0.3968(3) 0.2686(3) 0.0500(16) Uani 1 1 d .
H53 H 0.1968 0.4052 0.2684 0.060 Uiso 1 1 calc R
C54 C 0.2559(3) 0.3954(3) 0.3161(3) 0.0534(17) Uani 1 1 d .
H54 H 0.2416 0.4026 0.3482 0.064 Uiso 1 1 calc R
C55 C 0.3041(2) 0.3835(3) 0.3174(2) 0.0374(13) Uani 1 1 d .
H55 H 0.3221 0.3830 0.3500 0.045 Uiso 1 1 calc R
C56 C 0.4879(2) 0.4044(2) 0.29794(17) 0.0217(10) Uani 1 1 d .
C57 C 0.5344(2) 0.3693(2) 0.36496(17) 0.0220(10) Uani 1 1 d .
H57 H 0.5774 0.3975 0.3555 0.026 Uiso 1 1 calc R
C58 C 0.5288(2) 0.3571(2) 0.42547(18) 0.0221(10) Uani 1 1 d .
H58A H 0.4867 0.3267 0.4336 0.027 Uiso 1 1 calc R
H58B H 0.5380 0.3947 0.4440 0.027 Uiso 1 1 calc R
C59 C 0.5710(2) 0.3346(2) 0.44755(19) 0.0288(11) Uani 1 1 d .
H59 H 0.5657 0.3002 0.4252 0.035 Uiso 1 1 calc R
C60 C 0.6384(3) 0.3834(3) 0.4466(2) 0.0465(15) Uani 1 1 d .
H60A H 0.6502 0.3983 0.4105 0.070 Uiso 1 1 calc GR
H60B H 0.6626 0.3661 0.4590 0.070 Uiso 1 1 calc GR
H60C H 0.6450 0.4168 0.4696 0.070 Uiso 1 1 calc GR
C61 C 0.5515(3) 0.3106(3) 0.5056(2) 0.0357(13) Uani 1 1 d .
H61A H 0.5525 0.3425 0.5276 0.054 Uiso 1 1 calc GR
H61B H 0.5792 0.2984 0.5200 0.054 Uiso 1 1 calc GR
H61C H 0.5106 0.2759 0.5053 0.054 Uiso 1 1 calc GR
C62 C 0.5104(2) 0.3092(2) 0.33381(18) 0.0247(11) Uani 1 1 d .
C63 C 0.5422(3) 0.2501(3) 0.2855(2) 0.0459(15) Uani 1 1 d .
H63A H 0.5244 0.2532 0.2523 0.069 Uiso 1 1 calc GR
H63B H 0.5132 0.2139 0.3044 0.069 Uiso 1 1 calc GR
H63C H 0.5785 0.2479 0.2780 0.069 Uiso 1 1 calc GR
O6 O 0.57434(15) 0.65108(14) 0.39953(13) 0.0266(8) Uani 1 1 d .
O7 O 0.52777(15) 0.64863(14) 0.47856(12) 0.0249(7) Uani 1 1 d .
O8 O 0.43494(15) 0.43610(15) 0.42059(12) 0.0274(8) Uani 1 1 d .
O9 O 0.29517(17) 0.33614(17) 0.47126(16) 0.0425(10) Uani 1 1 d .
O10 O 0.34854(17) 0.28960(16) 0.45067(14) 0.0360(9) Uani 1 1 d .
N3 N 0.49205(16) 0.56515(16) 0.42420(15) 0.0196(8) Uani 1 1 d .
H3 H 0.4990 0.5500 0.3959 0.024 Uiso 1 1 calc R
N4 N 0.41108(19) 0.43360(17) 0.50749(14) 0.0233(9) Uani 1 1 d .
H4 H 0.4097 0.4537 0.5349 0.028 Uiso 1 1 calc R
C22 C 0.6599(3) 0.7270(3) 0.3548(3) 0.0531(18) Uani 1 1 d .
H22A H 0.6760 0.6995 0.3544 0.080 Uiso 1 1 calc GR
H22B H 0.6933 0.7686 0.3546 0.080 Uiso 1 1 calc GR
H22C H 0.6347 0.7199 0.3237 0.080 Uiso 1 1 calc GR
C23 C 0.6590(3) 0.7269(3) 0.4557(2) 0.0393(13) Uani 1 1 d .
H23A H 0.6332 0.7195 0.4866 0.059 Uiso 1 1 calc GR
H23B H 0.6921 0.7686 0.4563 0.059 Uiso 1 1 calc GR
H23C H 0.6753 0.6996 0.4564 0.059 Uiso 1 1 calc GR
C24 C 0.5922(3) 0.7553(2) 0.4035(2) 0.0384(13) Uani 1 1 d .
H24A H 0.5723 0.7502 0.3695 0.058 Uiso 1 1 calc GR
H24B H 0.6231 0.7976 0.4082 0.058 Uiso 1 1 calc GR
H24C H 0.5625 0.7432 0.4318 0.058 Uiso 1 1 calc GR
C25 C 0.6217(2) 0.7160(2) 0.40515(18) 0.0257(11) Uani 1 1 d .
C26 C 0.5308(2) 0.6242(2) 0.43726(18) 0.0223(10) Uani 1 1 d .
C27 C 0.4387(2) 0.5266(2) 0.45704(17) 0.0224(10) Uani 1 1 d .
H27 H 0.4453 0.5439 0.4934 0.027 Uiso 1 1 calc R
C28 C 0.3783(2) 0.5203(2) 0.4339(2) 0.0268(11) Uani 1 1 d .
H28A H 0.3725 0.5052 0.3973 0.032 Uiso 1 1 calc R
H28B H 0.3437 0.4908 0.4551 0.032 Uiso 1 1 calc R
C29 C 0.3808(2) 0.5814(2) 0.43489(18) 0.0224(10) Uani 1 1 d .
C30 C 0.3569(2) 0.5992(2) 0.4785(2) 0.0350(13) Uani 1 1 d .
H30 H 0.3389 0.5728 0.5075 0.042 Uiso 1 1 calc R
C31 C 0.3606(3) 0.6551(2) 0.4777(2) 0.0389(14) Uani 1 1 d .
H31 H 0.3439 0.6659 0.5061 0.047 Uiso 1 1 calc R
C32 C 0.3879(2) 0.6955(2) 0.4368(2) 0.0379(13) Uani 1 1 d .
H32 H 0.3904 0.7336 0.4377 0.045 Uiso 1 1 calc R
C33 C 0.4119(2) 0.6797(2) 0.3938(2) 0.0283(11) Uani 1 1 d .
H33 H 0.4303 0.7070 0.3655 0.034 Uiso 1 1 calc R
C34 C 0.4088(2) 0.6232(2) 0.3929(2) 0.0280(11) Uani 1 1 d .
H34 H 0.4254 0.6129 0.3641 0.034 Uiso 1 1 calc R
C35 C 0.4294(2) 0.4621(2) 0.46014(17) 0.0198(10) Uani 1 1 d .
C36 C 0.3936(2) 0.3703(2) 0.51368(18) 0.0237(10) Uani 1 1 d .
H36 H 0.4285 0.3647 0.5052 0.028 Uiso 1 1 calc R
C37 C 0.3737(2) 0.3515(2) 0.5725(2) 0.0291(11) Uani 1 1 d .
H37A H 0.4089 0.3750 0.5956 0.035 Uiso 1 1 calc R
H37B H 0.3430 0.3626 0.5817 0.035 Uiso 1 1 calc R
C38 C 0.3473(2) 0.2831(2) 0.5848(2) 0.0318(12) Uani 1 1 d .
H38 H 0.3099 0.2599 0.5634 0.038 Uiso 1 1 calc R
C39 C 0.3900(3) 0.2589(2) 0.5719(2) 0.0403(14) Uani 1 1 d .
H39A H 0.3971 0.2612 0.5339 0.060 Uiso 1 1 calc GR
H39B H 0.3717 0.2170 0.5835 0.060 Uiso 1 1 calc GR
H39C H 0.4283 0.2831 0.5903 0.060 Uiso 1 1 calc GR
C40 C 0.3296(3) 0.2716(3) 0.6432(2) 0.0479(16) Uani 1 1 d .
H40A H 0.3658 0.2922 0.6650 0.072 Uiso 1 1 calc GR
H40B H 0.3093 0.2283 0.6502 0.072 Uiso 1 1 calc GR
H40C H 0.3025 0.2869 0.6515 0.072 Uiso 1 1 calc GR
C41 C 0.3406(2) 0.3319(2) 0.47591(19) 0.0281(11) Uani 1 1 d .
C42 C 0.2997(3) 0.2489(3) 0.4140(2) 0.0519(17) Uani 1 1 d .
H42A H 0.2789 0.2695 0.4006 0.078 Uiso 1 1 calc GR
H42B H 0.2710 0.2124 0.4327 0.078 Uiso 1 1 calc GR
H42C H 0.3171 0.2383 0.3844 0.078 Uiso 1 1 calc GR

loop_
_atom_site_aniso_label
_atom_site_aniso_U_11
_atom_site_aniso_U_22
_atom_site_aniso_U_33
_atom_site_aniso_U_23
_atom_site_aniso_U_13
_atom_site_aniso_U_12
O1 0.042(2) 0.040(2) 0.0230(18) 0.0048(15) 0.0090(15) 0.0316(19)
O2 0.050(2) 0.041(2) 0.0201(18) 0.0021(15) 0.0062(16) 0.0343(19)
O3 0.035(2) 0.0315(19) 0.0207(18) -0.0052(15) 0.0020(15) 0.0158(17)
O4 0.0269(19) 0.033(2) 0.039(2) -0.0080(16) -0.0085(16) 0.0196(17)
O5 0.037(2) 0.039(2) 0.048(2) -0.0210(18) -0.0186(18) 0.0273(18)
N1 0.034(2) 0.030(2) 0.0157(19) 0.0048(17) 0.0033(17) 0.022(2)
N2 0.024(2) 0.031(2) 0.0124(19) 0.0001(16) 0.0029(16) 0.0143(19)
C1 0.068(4) 0.041(3) 0.036(3) -0.004(3) 0.007(3) 0.038(3)
C2 0.049(4) 0.076(5) 0.047(4) -0.001(3) 0.004(3) 0.047(4)
C3 0.064(4) 0.051(4) 0.027(3) 0.004(3) 0.007(3) 0.045(3)
C4 0.043(3) 0.040(3) 0.025(3) 0.003(2) 0.004(2) 0.035(3)
C5 0.027(3) 0.029(3) 0.017(2) 0.000(2) -0.002(2) 0.015(2)
C6 0.028(3) 0.035(3) 0.017(2) 0.004(2) 0.005(2) 0.020(2)
C7 0.040(3) 0.050(3) 0.026(3) 0.013(2) 0.017(2) 0.034(3)
C8 0.041(3) 0.041(3) 0.036(3) 0.017(3) 0.015(3) 0.030(3)
C9 0.044(3) 0.031(3) 0.053(4) -0.014(3) -0.006(3) 0.027(3)
C10 0.065(4) 0.022(3) 0.087(5) -0.014(3) -0.009(4) 0.026(3)
C11 0.040(4) 0.018(3) 0.125(7) -0.006(4) -0.004(4) 0.008(3)
C12 0.055(4) 0.032(4) 0.092(6) 0.026(4) 0.030(4) 0.022(3)
C13 0.050(4) 0.049(4) 0.059(4) 0.018(3) 0.011(3) 0.032(3)
C14 0.034(3) 0.027(3) 0.016(2) -0.004(2) 0.001(2) 0.024(2)
C15 0.022(2) 0.033(3) 0.021(2) -0.004(2) 0.002(2) 0.016(2)
C16 0.016(2) 0.027(3) 0.029(3) -0.002(2) 0.008(2) 0.002(2)
C17 0.037(3) 0.045(4) 0.034(3) 0.010(3) 0.003(3) 0.000(3)
C18 0.036(3) 0.087(5) 0.051(4) 0.034(4) 0.005(3) 0.030(4)
C19 0.069(5) 0.049(4) 0.039(4) 0.011(3) 0.005(3) -0.005(4)
C20 0.029(3) 0.036(3) 0.026(3) -0.007(2) 0.006(2) 0.020(2)
C21 0.043(4) 0.060(4) 0.053(4) -0.034(3) -0.029(3) 0.028(3)
O11 0.0335(19) 0.0223(17) 0.0214(17) 0.0032(14) 0.0023(14) 0.0182(15)
O12 0.040(2) 0.0290(18) 0.0167(17) -0.0010(14) 0.0023(14) 0.0228(17)
O13 0.0302(18) 0.0295(18) 0.0197(17) 0.0021(14) 0.0045(14) 0.0199(16)
O14 0.031(2) 0.0208(18) 0.033(2) -0.0017(15) -0.0059(16) 0.0083(17)
O15 0.037(2) 0.042(2) 0.0317(19) -0.0102(16) -0.0036(16) 0.0303(18)
N5 0.028(2) 0.021(2) 0.018(2) -0.0010(16) 0.0016(16) 0.0163(18)
N6 0.028(2) 0.033(2) 0.019(2) 0.0014(17) 0.0070(17) 0.020(2)
C43 0.041(3) 0.027(3) 0.038(3) -0.001(2) 0.003(3) 0.017(3)
C44 0.057(4) 0.033(3) 0.033(3) 0.007(2) 0.003(3) 0.031(3)
C45 0.037(3) 0.046(3) 0.034(3) 0.003(3) -0.003(2) 0.029(3)
C46 0.040(3) 0.023(3) 0.025(3) 0.005(2) 0.001(2) 0.022(2)
C47 0.018(2) 0.026(3) 0.016(2) -0.001(2) -0.0029(18) 0.013(2)
C48 0.032(3) 0.022(2) 0.011(2) -0.0012(18) 0.0011(19) 0.018(2)
C49 0.033(3) 0.026(3) 0.025(2) 0.006(2) 0.005(2) 0.020(2)
C50 0.023(3) 0.019(2) 0.041(3) 0.004(2) 0.000(2) 0.010(2)
C51 0.039(3) 0.035(3) 0.042(3) 0.004(3) 0.000(3) 0.025(3)
C52 0.044(4) 0.064(4) 0.064(4) 0.001(4) -0.015(3) 0.032(3)
C53 0.037(3) 0.061(4) 0.068(4) -0.004(3) -0.003(3) 0.036(3)
C54 0.045(4) 0.076(5) 0.057(4) -0.002(4) 0.005(3) 0.044(4)
C55 0.024(3) 0.054(4) 0.034(3) 0.000(3) 0.005(2) 0.019(3)
C56 0.033(3) 0.019(2) 0.011(2) 0.0014(18) 0.000(2) 0.011(2)
C57 0.022(2) 0.024(3) 0.019(2) -0.0028(19) -0.0019(19) 0.010(2)
C58 0.025(2) 0.021(2) 0.024(2) -0.0001(19) 0.000(2) 0.014(2)
C59 0.042(3) 0.036(3) 0.021(2) 0.003(2) -0.005(2) 0.028(3)
C60 0.036(3) 0.063(4) 0.043(3) 0.004(3) -0.004(3) 0.026(3)
C61 0.049(3) 0.040(3) 0.027(3) 0.008(2) -0.003(2) 0.029(3)
C62 0.033(3) 0.023(3) 0.019(2) 0.004(2) -0.002(2) 0.014(2)
C63 0.068(4) 0.056(4) 0.034(3) -0.014(3) -0.016(3) 0.046(4)
O6 0.0264(18) 0.0193(17) 0.0260(18) -0.0015(14) 0.0043(15) 0.0053(15)
O7 0.036(2) 0.0202(17) 0.0178(17) 0.0017(14) 0.0000(14) 0.0132(15)
O8 0.037(2) 0.0295(19) 0.0198(17) 0.0002(15) 0.0048(15) 0.0201(17)
O9 0.036(2) 0.041(2) 0.047(2) -0.0057(19) -0.0097(18) 0.0173(19)
O10 0.048(2) 0.030(2) 0.032(2) -0.0134(16) -0.0090(17) 0.0208(18)
N3 0.020(2) 0.020(2) 0.0184(19) -0.0040(16) 0.0019(16) 0.0094(17)
N4 0.037(2) 0.022(2) 0.0136(19) -0.0002(16) 0.0050(17) 0.0167(19)
C22 0.044(4) 0.024(3) 0.073(4) -0.010(3) 0.022(3) 0.004(3)
C23 0.033(3) 0.030(3) 0.050(4) -0.002(3) -0.009(3) 0.012(3)
C24 0.047(3) 0.022(3) 0.040(3) 0.005(2) 0.005(3) 0.012(3)
C25 0.034(3) 0.018(2) 0.021(3) 0.0014(19) 0.001(2) 0.010(2)
C26 0.029(3) 0.031(3) 0.020(2) -0.004(2) -0.007(2) 0.024(2)
C27 0.026(3) 0.030(3) 0.015(2) 0.0025(19) 0.0061(19) 0.016(2)
C28 0.027(3) 0.030(3) 0.023(2) -0.003(2) 0.001(2) 0.015(2)
C29 0.024(2) 0.020(2) 0.022(2) -0.0025(19) -0.001(2) 0.009(2)
C30 0.038(3) 0.035(3) 0.029(3) 0.007(2) 0.009(2) 0.016(3)
C31 0.051(4) 0.034(3) 0.033(3) -0.001(2) 0.019(3) 0.023(3)
C32 0.036(3) 0.018(3) 0.055(4) 0.003(2) 0.010(3) 0.010(2)
C33 0.037(3) 0.024(3) 0.028(3) 0.007(2) 0.004(2) 0.019(2)
C34 0.022(3) 0.036(3) 0.027(3) -0.001(2) -0.001(2) 0.016(2)
C35 0.021(2) 0.020(2) 0.016(2) -0.0005(19) -0.0003(18) 0.009(2)
C36 0.027(3) 0.024(3) 0.022(2) 0.002(2) 0.002(2) 0.014(2)
C37 0.036(3) 0.030(3) 0.030(3) 0.002(2) 0.001(2) 0.023(2)
C38 0.034(3) 0.034(3) 0.023(3) 0.012(2) 0.002(2) 0.014(2)
C39 0.060(4) 0.024(3) 0.042(3) -0.009(2) -0.007(3) 0.025(3)
C40 0.044(4) 0.058(4) 0.032(3) 0.013(3) 0.014(3) 0.019(3)
C41 0.030(3) 0.030(3) 0.025(3) 0.010(2) 0.002(2) 0.016(2)
C42 0.053(4) 0.048(4) 0.046(4) -0.020(3) -0.013(3) 0.018(3)

loop_
_atom_type_symbol
_atom_type_description
_atom_type_scat_dispersion_real
_atom_type_scat_dispersion_imag
_atom_type_scat_source
C C 0.0033 0.0016 'International Tables Vol C Tables 4.2.6.8 and 6.1.1.4'
H H 0.0000 0.0000 'International Tables Vol C Tables 4.2.6.8 and 6.1.1.4'
N N 0.0061 0.0033 'International Tables Vol C Tables 4.2.6.8 and 6.1.1.4'
O O 0.0106 0.0060 'International Tables Vol C Tables 4.2.6.8 and 6.1.1.4'
F F 0.0171 0.0103 'International Tables Vol C Tables 4.2.6.8 and 6.1.1.4'
Cl Cl 0.1484 0.1585 'International Tables Vol C Tables 4.2.6.8 and 6.1.1.4'
S S 0.1246 0.1234 'International Tables Vol C Tables 4.2.6.8 and 6.1.1.4'

loop_
_geom_angle_atom_site_label_1
_geom_angle_atom_site_label_2
_geom_angle_atom_site_label_3
_geom_angle
C5 O1 C4 119.7(4)
C20 O5 C21 115.7(4)
C5 N1 H1 120.4
C5 N1 C6 119.2(4)
C6 N1 H1 120.4
C14 N2 H2 120.5
C14 N2 C15 119.0(4)
C15 N2 H2 120.5
H1A C1 H1B 109.5
H1A C1 H1C 109.5
H1B C1 H1C 109.5
C4 C1 H1A 109.5
C4 C1 H1B 109.5
C4 C1 H1C 109.5
H2A C2 H2B 109.5
H2A C2 H2C 109.5
H2B C2 H2C 109.5
C4 C2 H2A 109.5
C4 C2 H2B 109.5
C4 C2 H2C 109.5
H3A C3 H3B 109.5
H3A C3 H3C 109.5
H3B C3 H3C 109.5
C4 C3 H3A 109.5
C4 C3 H3B 109.5
C4 C3 H3C 109.5
O1 C4 C1 112.1(4)
O1 C4 C2 109.0(4)
O1 C4 C3 101.7(4)
C1 C4 C2 111.9(5)
C1 C4 C3 111.4(5)
C2 C4 C3 110.2(5)
O1 C5 N1 109.9(4)
O2 C5 O1 127.3(4)
O2 C5 N1 122.8(4)
N1 C6 H6 108.5
N1 C6 C7 111.0(4)
N1 C6 C14 110.3(4)
C7 C6 H6 108.5
C14 C6 H6 108.5
C14 C6 C7 110.0(4)
C6 C7 H7A 109.8
C6 C7 H7B 109.8
H7A C7 H7B 108.2
C8 C7 C6 109.4(4)
C8 C7 H7A 109.8
C8 C7 H7B 109.8
C9 C8 C7 120.2(5)
C9 C8 C13 119.2(6)
C13 C8 C7 120.6(5)
C8 C9 H9 119.3
C8 C9 C10 121.4(6)
C10 C9 H9 119.3
C9 C10 H10 120.5
C9 C10 C11 118.9(7)
C11 C10 H10 120.5
C10 C11 H11 120.2
C10 C11 C12 119.6(6)
C12 C11 H11 120.2
C11 C12 H12 119.4
C13 C12 C11 121.1(6)
C13 C12 H12 119.4
C8 C13 H13 120.2
C12 C13 C8 119.7(7)
C12 C13 H13 120.2
O3 C14 N2 121.9(4)
O3 C14 C6 121.3(4)
N2 C14 C6 116.7(4)
N2 C15 H15 109.2
N2 C15 C16 110.4(4)
N2 C15 C20 109.2(4)
C16 C15 H15 109.2
C20 C15 H15 109.2
C20 C15 C16 109.8(4)
C15 C16 H16A 108.5
C15 C16 H16B 108.5
H16A C16 H16B 107.5
C17 C16 C15 115.2(4)
C17 C16 H16A 108.5
C17 C16 H16B 108.5
C16 C17 H17 107.3
C16 C17 C18 111.9(5)
C18 C17 H17 107.3
C19 C17 C16 111.9(5)
C19 C17 H17 107.3
C19 C17 C18 110.7(5)
C17 C18 H18A 109.5
C17 C18 H18B 109.5
C17 C18 H18C 109.5
H18A C18 H18B 109.5
H18A C18 H18C 109.5
H18B C18 H18C 109.5
C17 C19 H19A 109.5
C17 C19 H19B 109.5
C17 C19 H19C 109.5
H19A C19 H19B 109.5
H19A C19 H19C 109.5
H19B C19 H19C 109.5
O4 C20 O5 124.2(5)
O4 C20 C15 126.9(5)
O5 C20 C15 108.9(4)
O5 C21 H21A 109.5
O5 C21 H21B 109.5
O5 C21 H21C 109.5
H21A C21 H21B 109.5
H21A C21 H21C 109.5
H21B C21 H21C 109.5
C47 O11 C46 119.5(3)
C62 O15 C63 115.3(4)
C47 N5 H5 120.0
C47 N5 C48 119.9(4)
C48 N5 H5 120.0
C56 N6 H6A 119.2
C56 N6 C57 121.6(4)
C57 N6 H6A 119.2
H43A C43 H43B 109.5
H43A C43 H43C 109.5
H43B C43 H43C 109.5
C46 C43 H43A 109.5
C46 C43 H43B 109.5
C46 C43 H43C 109.5
H44A C44 H44B 109.5
H44A C44 H44C 109.5
H44B C44 H44C 109.5
C46 C44 H44A 109.5
C46 C44 H44B 109.5
C46 C44 H44C 109.5
H45A C45 H45B 109.5
H45A C45 H45C 109.5
H45B C45 H45C 109.5
C46 C45 H45A 109.5
C46 C45 H45B 109.5
C46 C45 H45C 109.5
O11 C46 C43 110.7(4)
O11 C46 C44 101.7(4)
O11 C46 C45 109.4(4)
C43 C46 C44 109.8(4)
C45 C46 C43 114.0(4)
C45 C46 C44 110.4(4)
O11 C47 N5 111.0(4)
O12 C47 O11 125.7(4)
O12 C47 N5 123.2(4)
N5 C48 H48 108.0
N5 C48 C49 111.1(4)
N5 C48 C56 113.6(4)
C49 C48 H48 108.0
C56 C48 H48 108.0
C56 C48 C49 108.0(4)
C48 C49 H49A 109.4
C48 C49 H49B 109.4
H49A C49 H49B 108.0
C50 C49 C48 111.3(4)
C50 C49 H49A 109.4
C50 C49 H49B 109.4
C51 C50 C49 121.4(5)
C51 C50 C55 120.2(5)
C55 C50 C49 118.3(5)
C50 C51 H51 119.6
C50 C51 C52 120.8(5)
C52 C51 H51 119.6
C51 C52 H52 120.4
C53 C52 C51 119.2(6)
C53 C52 H52 120.4
C52 C53 H53 120.4
C54 C53 C52 119.2(5)
C54 C53 H53 120.4
C53 C54 H54 119.2
C53 C54 C55 121.6(6)
C55 C54 H54 119.2
C50 C55 C54 119.1(5)
C50 C55 H55 120.5
C54 C55 H55 120.5
O13 C56 N6 121.8(4)
O13 C56 C48 123.6(4)
N6 C56 C48 114.5(4)
N6 C57 H57 109.9
N6 C57 C58 109.8(4)
N6 C57 C62 107.0(4)
C58 C57 H57 109.9
C62 C57 H57 109.9
C62 C57 C58 110.4(4)
C57 C58 H58A 108.6
C57 C58 H58B 108.6
C57 C58 C59 114.6(4)
H58A C58 H58B 107.6
C59 C58 H58A 108.6
C59 C58 H58B 108.6
C58 C59 H59 108.0
C58 C59 C61 109.7(4)
C60 C59 C58 113.3(4)
C60 C59 H59 108.0
C60 C59 C61 109.8(4)
C61 C59 H59 108.0
C59 C60 H60A 109.5
C59 C60 H60B 109.5
C59 C60 H60C 109.5
H60A C60 H60B 109.5
H60A C60 H60C 109.5
H60B C60 H60C 109.5
C59 C61 H61A 109.5
C59 C61 H61B 109.5
C59 C61 H61C 109.5
H61A C61 H61B 109.5
H61A C61 H61C 109.5
H61B C61 H61C 109.5
O14 C62 O15 124.0(4)
O14 C62 C57 126.3(5)
O15 C62 C57 109.6(4)
O15 C63 H63A 109.5
O15 C63 H63B 109.5
O15 C63 H63C 109.5
H63A C63 H63B 109.5
H63A C63 H63C 109.5
H63B C63 H63C 109.5
C26 O6 C25 119.9(3)
C41 O10 C42 116.4(4)
C26 N3 H3 119.4
C26 N3 C27 121.2(4)
C27 N3 H3 119.4
C35 N4 H4 119.2
C35 N4 C36 121.5(4)
C36 N4 H4 119.2
H22A C22 H22B 109.5
H22A C22 H22C 109.5
H22B C22 H22C 109.5
C25 C22 H22A 109.5
C25 C22 H22B 109.5
C25 C22 H22C 109.5
H23A C23 H23B 109.5
H23A C23 H23C 109.5
H23B C23 H23C 109.5
C25 C23 H23A 109.5
C25 C23 H23B 109.5
C25 C23 H23C 109.5
H24A C24 H24B 109.5
H24A C24 H24C 109.5
H24B C24 H24C 109.5
C25 C24 H24A 109.5
C25 C24 H24B 109.5
C25 C24 H24C 109.5
O6 C25 C22 102.3(4)
O6 C25 C23 111.5(4)
O6 C25 C24 109.6(4)
C22 C25 C23 112.0(5)
C24 C25 C22 109.5(4)
C24 C25 C23 111.6(4)
O6 C26 N3 110.3(4)
O7 C26 O6 125.2(4)
O7 C26 N3 124.5(4)
N3 C27 H27 109.1
N3 C27 C28 113.0(4)
N3 C27 C35 109.7(4)
C28 C27 H27 109.1
C35 C27 H27 109.1
C35 C27 C28 106.7(4)
C27 C28 H28A 109.6
C27 C28 H28B 109.6
H28A C28 H28B 108.1
C29 C28 C27 110.4(4)
C29 C28 H28A 109.6
C29 C28 H28B 109.6
C30 C29 C28 121.8(4)
C34 C29 C28 120.3(4)
C34 C29 C30 117.9(4)
C29 C30 H30 120.2
C31 C30 C29 119.7(5)
C31 C30 H30 120.2
C30 C31 H31 119.0
C32 C31 C30 122.1(5)
C32 C31 H31 119.0
C31 C32 H32 120.2
C31 C32 C33 119.7(5)
C33 C32 H32 120.2
C32 C33 H33 120.0
C32 C33 C34 120.0(5)
C34 C33 H33 120.0
C29 C34 H34 119.7
C33 C34 C29 120.7(5)
C33 C34 H34 119.7
O8 C35 N4 121.5(4)
O8 C35 C27 122.0(4)
N4 C35 C27 116.4(4)
N4 C36 H36 109.8
N4 C36 C37 108.4(4)
N4 C36 C41 109.0(4)
C37 C36 H36 109.8
C41 C36 H36 109.8
C41 C36 C37 110.1(4)
C36 C37 H37A 108.5
C36 C37 H37B 108.5
H37A C37 H37B 107.5
C38 C37 C36 115.2(4)
C38 C37 H37A 108.5
C38 C37 H37B 108.5
C37 C38 H38 107.9
C39 C38 C37 114.4(4)
C39 C38 H38 107.9
C40 C38 C37 109.2(5)
C40 C38 H38 107.9
C40 C38 C39 109.2(5)
C38 C39 H39A 109.5
C38 C39 H39B 109.5
C38 C39 H39C 109.5
H39A C39 H39B 109.5
H39A C39 H39C 109.5
H39B C39 H39C 109.5
C38 C40 H40A 109.5
C38 C40 H40B 109.5
C38 C40 H40C 109.5
H40A C40 H40B 109.5
H40A C40 H40C 109.5
H40B C40 H40C 109.5
O9 C41 O10 123.5(5)
O9 C41 C36 124.9(5)
O10 C41 C36 111.5(4)
O10 C42 H42A 109.5
O10 C42 H42B 109.5
O10 C42 H42C 109.5
H42A C42 H42B 109.5
H42A C42 H42C 109.5
H42B C42 H42C 109.5

loop_
_geom_bond_atom_site_label_1
_geom_bond_atom_site_label_2
_geom_bond_distance
O1 C4 1.469(5)
O1 C5 1.325(6)
O2 C5 1.218(5)
O3 C14 1.235(5)
O4 C20 1.189(6)
O5 C20 1.330(6)
O5 C21 1.444(6)
N1 H1 0.8600
N1 C5 1.351(6)
N1 C6 1.430(6)
N2 H2 0.8600
N2 C14 1.341(6)
N2 C15 1.446(6)
C1 H1A 0.9600
C1 H1B 0.9600
C1 H1C 0.9600
C1 C4 1.486(8)
C2 H2A 0.9600
C2 H2B 0.9600
C2 H2C 0.9600
C2 C4 1.506(8)
C3 H3A 0.9600
C3 H3B 0.9600
C3 H3C 0.9600
C3 C4 1.540(7)
C6 H6 0.9800
C6 C7 1.545(7)
C6 C14 1.543(7)
C7 H7A 0.9700
C7 H7B 0.9700
C7 C8 1.503(8)
C8 C9 1.384(8)
C8 C13 1.390(8)
C9 H9 0.9300
C9 C10 1.391(9)
C10 H10 0.9300
C10 C11 1.397(10)
C11 H11 0.9300
C11 C12 1.381(10)
C12 H12 0.9300
C12 C13 1.386(9)
C13 H13 0.9300
C15 H15 0.9800
C15 C16 1.528(7)
C15 C20 1.519(7)
C16 H16A 0.9700
C16 H16B 0.9700
C16 C17 1.497(8)
C17 H17 0.9800
C17 C18 1.530(10)
C17 C19 1.494(8)
C18 H18A 0.9600
C18 H18B 0.9600
C18 H18C 0.9600
C19 H19A 0.9600
C19 H19B 0.9600
C19 H19C 0.9600
C21 H21A 0.9600
C21 H21B 0.9600
C21 H21C 0.9600
O11 C46 1.477(5)
O11 C47 1.327(5)
O12 C47 1.215(5)
O13 C56 1.224(5)
O14 C62 1.181(6)
O15 C62 1.347(6)
O15 C63 1.423(6)
N5 H5 0.8600
N5 C47 1.349(6)
N5 C48 1.459(6)
N6 H6A 0.8600
N6 C56 1.331(6)
N6 C57 1.465(6)
C43 H43A 0.9600
C43 H43B 0.9600
C43 H43C 0.9600
C43 C46 1.526(7)
C44 H44A 0.9600
C44 H44B 0.9600
C44 H44C 0.9600
C44 C46 1.527(7)
C45 H45A 0.9600
C45 H45B 0.9600
C45 H45C 0.9600
C45 C46 1.505(7)
C48 H48 0.9800
C48 C49 1.559(7)
C48 C56 1.499(6)
C49 H49A 0.9700
C49 H49B 0.9700
C49 C50 1.514(7)
C50 C51 1.371(7)
C50 C55 1.389(7)
C51 H51 0.9300
C51 C52 1.397(8)
C52 H52 0.9300
C52 C53 1.401(9)
C53 H53 0.9300
C53 C54 1.375(9)
C54 H54 0.9300
C54 C55 1.387(8)
C55 H55 0.9300
C57 H57 0.9800
C57 C58 1.529(6)
C57 C62 1.531(7)
C58 H58A 0.9700
C58 H58B 0.9700
C58 C59 1.532(6)
C59 H59 0.9800
C59 C60 1.518(8)
C59 C61 1.548(7)
C60 H60A 0.9600
C60 H60B 0.9600
C60 H60C 0.9600
C61 H61A 0.9600
C61 H61B 0.9600
C61 H61C 0.9600
C63 H63A 0.9600
C63 H63B 0.9600
C63 H63C 0.9600
O6 C25 1.470(6)
O6 C26 1.340(6)
O7 C26 1.220(5)
O8 C35 1.227(5)
O9 C41 1.207(6)
O10 C41 1.332(6)
O10 C42 1.460(7)
N3 H3 0.8600
N3 C26 1.346(6)
N3 C27 1.452(6)
N4 H4 0.8600
N4 C35 1.335(6)
N4 C36 1.433(6)
C22 H22A 0.9600
C22 H22B 0.9600
C22 H22C 0.9600
C22 C25 1.518(7)
C23 H23A 0.9600
C23 H23B 0.9600
C23 H23C 0.9600
C23 C25 1.510(7)
C24 H24A 0.9600
C24 H24B 0.9600
C24 H24C 0.9600
C24 C25 1.505(7)
C27 H27 0.9800
C27 C28 1.556(7)
C27 C35 1.523(6)
C28 H28A 0.9700
C28 H28B 0.9700
C28 C29 1.506(6)
C29 C30 1.416(7)
C29 C34 1.397(7)
C30 H30 0.9300
C30 C31 1.363(7)
C31 H31 0.9300
C31 C32 1.358(7)
C32 H32 0.9300
C32 C33 1.381(7)
C33 H33 0.9300
C33 C34 1.383(7)
C34 H34 0.9300
C36 H36 0.9800
C36 C37 1.544(7)
C36 C41 1.518(7)
C37 H37A 0.9700
C37 H37B 0.9700
C37 C38 1.533(7)
C38 H38 0.9800
C38 C39 1.512(8)
C38 C40 1.503(7)
C39 H39A 0.9600
C39 H39B 0.9600
C39 H39C 0.9600
C40 H40A 0.9600
C40 H40B 0.9600
C40 H40C 0.9600
C42 H42A 0.9600
C42 H42B 0.9600
C42 H42C 0.9600

loop_
_smtbx_masks_void_nr
_smtbx_masks_void_average_x
_smtbx_masks_void_average_y
_smtbx_masks_void_average_z
_smtbx_masks_void_volume
_smtbx_masks_void_count_electrons
1 0.000 0.000 -0.222 4181.4 778.4
